data_4130942
loop_
_publ_author_name
'Izquierdo, Susana'
'Essafi, St\'ephanie'
'Del Rosal, Iker'
'Vidossich, Pietro'
'Pleixats, Roser'
'Vallribera, Adelina'
'Ujaque, Gregori'
'Lled\'os, Agust\'i'
'Shafir, Alexandr'

_publ_section_title
;
 Acid Activation in Phenyliodine Dicarboxylates: Direct Observation,
 Structures, and Implications.
;
_journal_issue 39
_journal_name_full 'Journal of the American Chemical Society'
_journal_page_first 12747
_journal_page_last 12750
_journal_paper_doi 10.1021/jacs.6b07999
_journal_volume 138
_journal_year 2016
_chemical_formula_sum 'C14 H10 F6 I2 O7 S2'
_chemical_formula_weight 722.14
_space_group_IT_number 14
_space_group_name_Hall '-P 2yn'
_space_group_name_H-M_alt 'P 1 21/n 1'
_symmetry_cell_setting monoclinic
_symmetry_space_group_name_H-M 'P 1 21/n 1'
_atom_sites_solution_hydrogens geom
_audit_creation_method SHELXL-2014
_cell_angle_alpha 90
_cell_angle_beta 108.0810(14)
_cell_angle_gamma 90
_cell_formula_units_Z 8
_cell_length_a 21.9618(12)
_cell_length_b 9.3625(5)
_cell_length_c 22.1686(12)
_cell_measurement_reflns_used 9943
_cell_measurement_temperature 100(2)
_cell_measurement_theta_max 33.69
_cell_measurement_theta_min 2.46
_cell_volume 4333.2(4)
_computing_cell_refinement 'Bruker APEX2 v2014.9-0'
_computing_data_collection 'Bruker APEX2 v2014.9-0'
_computing_data_reduction 'Bruker SAINT V7.60A'
_computing_molecular_graphics 'Bruker SHELXTL'
_computing_publication_material 'Bruker SHELXTL'
_computing_structure_refinement 'SHELXL-2014 (Sheldrick, 2014)'
_computing_structure_solution Sir2011
_diffrn_ambient_temperature 100(2)
_diffrn_detector_area_resol_mean 512
_diffrn_detector_type '4K CCD area detector APEX II'
_diffrn_measured_fraction_theta_full 0.990
_diffrn_measured_fraction_theta_max 0.930
_diffrn_measurement_device_type 'APEX DUO Kappa 4-axis goniometer'
_diffrn_measurement_method
;
 Fullsphere data collection, phi and omega scans
;
_diffrn_measurement_specimen_support 'magnetic support with MicroMount'
_diffrn_radiation_monochromator 'Quazar MX Multilayer Optics'
_diffrn_radiation_type MoK\a
_diffrn_radiation_wavelength 0.71073
_diffrn_reflns_av_R_equivalents 0.0430
_diffrn_reflns_av_unetI/netI 0.0541
_diffrn_reflns_Laue_measured_fraction_full 0.990
_diffrn_reflns_Laue_measured_fraction_max 0.930
_diffrn_reflns_limit_h_max 33
_diffrn_reflns_limit_h_min -30
_diffrn_reflns_limit_k_max 13
_diffrn_reflns_limit_k_min -12
_diffrn_reflns_limit_l_max 34
_diffrn_reflns_limit_l_min -34
_diffrn_reflns_number 43985
_diffrn_reflns_point_group_measured_fraction_full 0.990
_diffrn_reflns_point_group_measured_fraction_max 0.930
_diffrn_reflns_theta_full 25.242
_diffrn_reflns_theta_max 33.783
_diffrn_reflns_theta_min 1.140
_diffrn_source 'Microfocus source E025 IuS'
_diffrn_source_current 0.6
_diffrn_source_power 50
_diffrn_source_size '0.2 mm x 0.2 mm fine focus'
_diffrn_source_type 'Bruker APEX DUO'
_exptl_absorpt_coefficient_mu 3.181
_exptl_absorpt_correction_T_max 0.857
_exptl_absorpt_correction_T_min 0.555
_exptl_absorpt_correction_type multi-scan
_exptl_absorpt_process_details
; 
 SADABS Version 2008/1 Bruker-Nonius
 Blessing, Acta Cryst. (1995) A51 33-38
;
_exptl_crystal_colour yellow
_exptl_crystal_density_diffrn 2.214
_exptl_crystal_description block
_exptl_crystal_F_000 2736
_exptl_crystal_size_max 0.40
_exptl_crystal_size_mid 0.10
_exptl_crystal_size_min 0.05
_refine_diff_density_max 5.192
_refine_diff_density_min -1.881
_refine_diff_density_rms 0.182
_refine_ls_extinction_method none
_refine_ls_goodness_of_fit_ref 1.015
_refine_ls_hydrogen_treatment constr
_refine_ls_matrix_type full
_refine_ls_number_parameters 559
_refine_ls_number_reflns 16161
_refine_ls_number_restraints 0
_refine_ls_restrained_S_all 1.015
_refine_ls_R_factor_all 0.0573
_refine_ls_R_factor_gt 0.0399
_refine_ls_shift/su_max 0.004
_refine_ls_shift/su_mean 0.000
_refine_ls_structure_factor_coef Fsqd
_refine_ls_weighting_details 'w=1/[\s^2^(Fo^2^)+(0.0335P)^2^+11.5040P] where P=(Fo^2^+2Fc^2^)/3'
_refine_ls_weighting_scheme calc
_refine_ls_wR_factor_gt 0.0867
_refine_ls_wR_factor_ref 0.0941
_reflns_Friedel_coverage 0.000
_reflns_number_gt 12647
_reflns_number_total 16161
_reflns_threshold_expression 'I > 2\s(I)'
_cod_data_source_file ja6b07999_si_007.cif
_cod_data_source_block mo_SIF188A_0m
_cod_depositor_comments
;
The following automatic conversions were performed:

data item '_exptl_absorpt_correction_type' value 'Multi-scan' was
changed to 'multi-scan' in accordance with the
/home/saulius/struct/COD-crude-data/automatic-downloads/DataCite-retrospective/ACS/depositions/lib/dictionaries/cif_core.dic
dictionary named 'cif_core.dic' version 2.4.2 last updated on
2011-04-26.

data item '_symmetry_cell_setting' value 'Monoclinic' was changed to
'monoclinic' in accordance with the
/home/saulius/struct/COD-crude-data/automatic-downloads/DataCite-retrospective/ACS/depositions/lib/dictionaries/cif_core.dic
dictionary named 'cif_core.dic' version 2.4.2 last updated on
2011-04-26.

Automatic conversion script
Id: cif_fix_values 6909 2019-04-08 15:41:33Z antanas 
;
_cod_original_sg_symbol_H-M P2(1)/n
_cod_database_code 4130942
_shelx_space_group_comment
;
The symmetry employed for this shelxl refinement is uniquely defined
by the following loop, which should always be used as a source of
symmetry information in preference to the above space-group names.
They are only intended as comments.
;
_shelx_estimated_absorpt_t_min 0.363
_shelx_estimated_absorpt_t_max 0.857
_shelxl_version_number 2014-3

loop_
_space_group_symop_operation_xyz
'x, y, z'
'-x+1/2, y+1/2, -z+1/2'
'-x, -y, -z'
'x-1/2, -y-1/2, z-1/2'

loop_
_atom_site_label
_atom_site_type_symbol
_atom_site_fract_x
_atom_site_fract_y
_atom_site_fract_z
_atom_site_U_iso_or_equiv
_atom_site_adp_type
_atom_site_occupancy
_atom_site_site_symmetry_order
_atom_site_calc_flag
_atom_site_refinement_flags_posn
_atom_site_refinement_flags_adp
C1A C 0.35021(17) 0.2195(4) 0.54645(16) 0.0168(7) Uani 1 1 d . .
C2A C 0.33798(19) 0.2864(5) 0.59731(17) 0.0200(7) Uani 1 1 d . .
H2A H 0.3621 0.3673 0.6171 0.024 Uiso 1 1 calc R U
C3A C 0.2891(2) 0.2313(5) 0.61864(18) 0.0247(9) Uani 1 1 d . .
H3A H 0.2791 0.2757 0.6529 0.030 Uiso 1 1 calc R U
C4A C 0.2554(2) 0.1118(5) 0.58963(19) 0.0266(9) Uani 1 1 d . .
H4A H 0.2225 0.0740 0.6044 0.032 Uiso 1 1 calc R U
C5A C 0.2694(2) 0.0463(5) 0.5389(2) 0.0255(8) Uani 1 1 d . .
H5A H 0.2462 -0.0363 0.5197 0.031 Uiso 1 1 calc R U
C6A C 0.3170(2) 0.1011(5) 0.51625(18) 0.0221(8) Uani 1 1 d . .
H6A H 0.3263 0.0586 0.4812 0.027 Uiso 1 1 calc R U
C7A C 0.50656(17) 0.1440(4) 0.66601(15) 0.0167(7) Uani 1 1 d . .
C8A C 0.52227(19) 0.2880(5) 0.67985(17) 0.0208(8) Uani 1 1 d . .
H8A H 0.5485 0.3382 0.6600 0.025 Uiso 1 1 calc R U
C9A C 0.49832(19) 0.3547(5) 0.72346(17) 0.0202(7) Uani 1 1 d . .
H9A H 0.5078 0.4524 0.7338 0.024 Uiso 1 1 calc R U
C12A C 0.45990(19) 0.2776(5) 0.75252(16) 0.0214(8) Uani 1 1 d . .
H12A H 0.4430 0.3242 0.7819 0.026 Uiso 1 1 calc R U
C13A C 0.44655(19) 0.1346(5) 0.73874(17) 0.0228(8) Uani 1 1 d . .
H13A H 0.4214 0.0836 0.7595 0.027 Uiso 1 1 calc R U
C15A C 0.3849(2) 0.7001(6) 0.5774(2) 0.0327(10) Uani 1 1 d . .
C14A C 0.46931(18) 0.0652(5) 0.69518(16) 0.0188(7) Uani 1 1 d . .
H14A H 0.4600 -0.0327 0.6853 0.023 Uiso 1 1 calc R U
C16A C 0.6120(2) -0.3130(6) 0.6918(2) 0.0347(11) Uani 1 1 d . .
F1A F 0.40759(19) 0.8332(4) 0.59009(17) 0.0564(9) Uani 1 1 d . .
F2A F 0.32488(16) 0.6998(4) 0.57970(17) 0.0532(9) Uani 1 1 d . .
F3A F 0.41934(16) 0.6137(4) 0.62128(13) 0.0436(8) Uani 1 1 d . .
F4A F 0.59733(15) -0.3113(4) 0.74515(14) 0.0471(8) Uani 1 1 d . .
F5A F 0.55723(15) -0.3186(4) 0.64359(14) 0.0466(8) Uani 1 1 d . .
F6A F 0.64408(17) -0.4332(3) 0.68945(18) 0.0526(9) Uani 1 1 d . .
I1A I 0.42493(2) 0.29712(3) 0.51508(2) 0.01463(5) Uani 1 1 d . .
I2A I 0.53985(2) 0.04423(3) 0.59861(2) 0.01626(5) Uani 1 1 d . .
O1A O 0.46487(12) 0.1040(3) 0.52479(11) 0.0180(5) Uani 1 1 d . .
O2A O 0.35809(13) 0.5036(3) 0.49311(13) 0.0217(6) Uani 1 1 d . .
O3A O 0.34754(17) 0.7498(4) 0.45608(17) 0.0365(8) Uani 1 1 d . .
O4A O 0.45348(14) 0.6448(4) 0.50393(17) 0.0334(7) Uani 1 1 d . .
O5A O 0.61780(14) -0.0381(3) 0.69111(12) 0.0256(6) Uani 1 1 d . .
O6A O 0.66285(15) -0.1669(4) 0.62062(13) 0.0274(7) Uani 1 1 d . .
O7A O 0.71686(14) -0.1687(4) 0.73602(13) 0.0293(7) Uani 1 1 d . .
S1A S 0.38632(5) 0.64803(12) 0.49844(5) 0.02093(19) Uani 1 1 d . .
S2A S 0.65921(4) -0.15824(12) 0.68431(4) 0.01948(19) Uani 1 1 d . .
C1B C 0.62924(16) 0.1052(4) 0.94271(15) 0.0137(6) Uani 1 1 d . .
C2B C 0.58706(17) 0.0547(4) 0.88627(16) 0.0155(7) Uani 1 1 d . .
H2B H 0.5434 0.0360 0.8822 0.019 Uiso 1 1 calc R U
C3B C 0.61136(18) 0.0323(5) 0.83554(16) 0.0193(8) Uani 1 1 d . .
H3B H 0.5838 -0.0018 0.7962 0.023 Uiso 1 1 calc R U
C4B C 0.67513(18) 0.0594(4) 0.84213(17) 0.0199(7) Uani 1 1 d . .
H4B H 0.6908 0.0446 0.8072 0.024 Uiso 1 1 calc R U
C5B C 0.71636(18) 0.1083(5) 0.89972(17) 0.0196(7) Uani 1 1 d . .
H5B H 0.7600 0.1265 0.9039 0.023 Uiso 1 1 calc R U
C6B C 0.69383(17) 0.1303(4) 0.95086(17) 0.0171(7) Uani 1 1 d . .
H6B H 0.7218 0.1618 0.9905 0.021 Uiso 1 1 calc R U
C7B C 0.61255(17) 0.5210(4) 0.90247(16) 0.0164(7) Uani 1 1 d . .
C8B C 0.63723(19) 0.6543(4) 0.92434(18) 0.0205(7) Uani 1 1 d . .
H8B H 0.6187 0.7114 0.9495 0.025 Uiso 1 1 calc R U
C9B C 0.6902(2) 0.7011(5) 0.9080(2) 0.0262(9) Uani 1 1 d . .
H9B H 0.7088 0.7914 0.9224 0.031 Uiso 1 1 calc R U
C10B C 0.7160(2) 0.6164(5) 0.8706(2) 0.0279(9) Uani 1 1 d . .
H10B H 0.7522 0.6494 0.8598 0.033 Uiso 1 1 calc R U
C11B C 0.68976(19) 0.4846(5) 0.84904(18) 0.0247(9) Uani 1 1 d . .
H11B H 0.7081 0.4279 0.8236 0.030 Uiso 1 1 calc R U
C12B C 0.63655(18) 0.4342(4) 0.86438(17) 0.0185(7) Uani 1 1 d . .
H12B H 0.6176 0.3444 0.8494 0.022 Uiso 1 1 calc R U
C13B C 0.6815(2) -0.2076(6) 1.1443(2) 0.0305(10) Uani 1 1 d . .
C14B C 0.3694(2) 0.7015(7) 0.7881(2) 0.0382(12) Uani 1 1 d . .
F1B F 0.67467(16) -0.2751(4) 1.19413(14) 0.0567(10) Uani 1 1 d . .
F2B F 0.72398(13) -0.2774(4) 1.12413(16) 0.0437(8) Uani 1 1 d . .
F3B F 0.70463(16) -0.0779(4) 1.16182(17) 0.0567(10) Uani 1 1 d . .
F4B F 0.34309(19) 0.8291(5) 0.7786(2) 0.0861(15) Uani 1 1 d . .
F5B F 0.34413(17) 0.6312(5) 0.82600(18) 0.0736(13) Uani 1 1 d . .
F6B F 0.35494(15) 0.6328(4) 0.73385(14) 0.0542(9) Uani 1 1 d . .
I1B I 0.59408(2) 0.14438(3) 1.01811(2) 0.01445(5) Uani 1 1 d . .
I2B I 0.53300(2) 0.44778(3) 0.92579(2) 0.01540(5) Uani 1 1 d . .
O1B O 0.58639(14) 0.3552(3) 1.00596(12) 0.0196(5) Uani 1 1 d . .
O2B O 0.61959(15) -0.1078(3) 1.03284(13) 0.0240(6) Uani 1 1 d . .
O3B O 0.56316(13) -0.1242(3) 1.11105(13) 0.0235(6) Uani 1 1 d . .
O4B O 0.58864(15) -0.3400(3) 1.06139(14) 0.0266(6) Uani 1 1 d . .
O5B O 0.47523(14) 0.5656(3) 0.82927(12) 0.0239(6) Uani 1 1 d . .
O6B O 0.47661(18) 0.7942(4) 0.77899(15) 0.0402(9) Uani 1 1 d . .
O7B O 0.46497(16) 0.7830(3) 0.88478(14) 0.0292(7) Uani 1 1 d . .
S1B S 0.60459(4) -0.19478(11) 1.08164(4) 0.01612(17) Uani 1 1 d . .
S2B S 0.45585(5) 0.71678(11) 0.82425(4) 0.01857(18) Uani 1 1 d . .

loop_
_atom_site_aniso_label
_atom_site_aniso_U_11
_atom_site_aniso_U_22
_atom_site_aniso_U_33
_atom_site_aniso_U_23
_atom_site_aniso_U_13
_atom_site_aniso_U_12
C1A 0.0169(15) 0.020(2) 0.0166(14) 0.0039(13) 0.0096(12) 0.0042(14)
C2A 0.0240(18) 0.019(2) 0.0215(15) 0.0004(14) 0.0138(14) 0.0000(16)
C3A 0.029(2) 0.029(2) 0.0232(17) 0.0046(16) 0.0175(15) 0.0027(18)
C4A 0.029(2) 0.026(2) 0.0292(19) 0.0067(17) 0.0161(16) -0.0002(18)
C5A 0.027(2) 0.021(2) 0.032(2) 0.0019(16) 0.0158(16) -0.0048(17)
C6A 0.0269(19) 0.020(2) 0.0243(17) -0.0020(15) 0.0142(15) -0.0018(16)
C7A 0.0197(16) 0.019(2) 0.0133(13) -0.0010(13) 0.0080(12) 0.0027(15)
C8A 0.0260(18) 0.018(2) 0.0197(15) -0.0012(14) 0.0095(14) -0.0009(16)
C9A 0.0278(19) 0.014(2) 0.0203(15) -0.0063(14) 0.0097(14) -0.0003(16)
C12A 0.0247(18) 0.026(2) 0.0143(14) -0.0075(14) 0.0077(13) 0.0031(16)
C13A 0.0251(18) 0.030(2) 0.0176(15) 0.0029(15) 0.0129(14) 0.0054(17)
C15A 0.033(2) 0.026(3) 0.045(2) -0.011(2) 0.020(2) -0.006(2)
C14A 0.0229(17) 0.020(2) 0.0164(14) -0.0004(13) 0.0105(13) 0.0011(15)
C16A 0.030(2) 0.040(3) 0.033(2) 0.012(2) 0.0079(18) 0.002(2)
F1A 0.077(3) 0.0286(19) 0.069(2) -0.0221(16) 0.030(2) -0.0154(18)
F2A 0.0497(19) 0.056(2) 0.073(2) -0.0130(17) 0.0463(18) 0.0030(17)
F3A 0.0555(19) 0.045(2) 0.0295(13) -0.0031(13) 0.0126(13) -0.0123(16)
F4A 0.0430(17) 0.061(2) 0.0422(16) 0.0246(15) 0.0202(14) -0.0002(16)
F5A 0.0381(16) 0.050(2) 0.0431(16) 0.0101(14) -0.0004(13) -0.0166(15)
F6A 0.058(2) 0.0236(18) 0.074(2) 0.0059(16) 0.0173(18) 0.0046(16)
I1A 0.01556(9) 0.01577(12) 0.01489(9) 0.00066(8) 0.00809(7) 0.00225(9)
I2A 0.01950(10) 0.01843(13) 0.01344(9) -0.00035(8) 0.00889(8) 0.00351(9)
O1A 0.0191(12) 0.0193(15) 0.0157(10) -0.0038(10) 0.0058(9) 0.0039(11)
O2A 0.0155(12) 0.0203(15) 0.0295(13) 0.0015(11) 0.0074(10) 0.0014(11)
O3A 0.0325(17) 0.0271(19) 0.051(2) 0.0132(15) 0.0136(15) 0.0061(15)
O4A 0.0188(14) 0.034(2) 0.054(2) 0.0043(15) 0.0196(14) -0.0012(14)
O5A 0.0278(15) 0.0316(18) 0.0173(11) -0.0027(11) 0.0072(11) 0.0099(13)
O6A 0.0290(15) 0.037(2) 0.0196(12) -0.0022(12) 0.0128(11) 0.0040(14)
O7A 0.0214(14) 0.042(2) 0.0237(13) 0.0033(13) 0.0060(11) 0.0067(14)
S1A 0.0164(4) 0.0185(5) 0.0311(4) 0.0025(4) 0.0122(3) 0.0020(4)
S2A 0.0193(4) 0.0243(5) 0.0171(4) 0.0001(3) 0.0089(3) 0.0035(4)
C1B 0.0144(14) 0.0149(18) 0.0135(13) -0.0011(12) 0.0071(11) 0.0015(13)
C2B 0.0140(14) 0.0162(19) 0.0171(14) -0.0012(13) 0.0061(11) -0.0001(13)
C3B 0.0166(15) 0.027(2) 0.0148(14) -0.0035(14) 0.0059(12) 0.0011(15)
C4B 0.0216(17) 0.021(2) 0.0216(15) -0.0007(14) 0.0126(13) 0.0038(15)
C5B 0.0172(16) 0.024(2) 0.0203(15) 0.0012(14) 0.0100(13) 0.0000(15)
C6B 0.0157(15) 0.017(2) 0.0200(15) 0.0000(13) 0.0077(12) -0.0009(14)
C7B 0.0190(16) 0.0146(19) 0.0171(14) 0.0020(13) 0.0080(12) 0.0010(14)
C8B 0.0229(18) 0.016(2) 0.0233(16) -0.0011(14) 0.0078(14) -0.0004(15)
C9B 0.0252(19) 0.022(2) 0.0311(19) 0.0049(17) 0.0088(16) -0.0046(18)
C10B 0.0213(18) 0.034(3) 0.0307(19) 0.0111(18) 0.0110(16) -0.0008(18)
C11B 0.0227(18) 0.031(3) 0.0245(17) 0.0050(16) 0.0138(15) 0.0063(17)
C12B 0.0221(17) 0.015(2) 0.0210(15) 0.0017(13) 0.0109(13) 0.0037(15)
C13B 0.0206(19) 0.036(3) 0.035(2) -0.0004(19) 0.0077(16) 0.0072(19)
C14B 0.028(2) 0.051(4) 0.039(2) 0.003(2) 0.0152(19) 0.010(2)
F1B 0.0496(19) 0.088(3) 0.0298(14) 0.0222(16) 0.0090(14) 0.026(2)
F2B 0.0256(13) 0.046(2) 0.0637(19) 0.0028(15) 0.0201(14) 0.0130(14)
F3B 0.0356(17) 0.048(2) 0.071(2) -0.0254(18) -0.0067(16) -0.0051(16)
F4B 0.052(2) 0.083(3) 0.107(3) -0.007(3) 0.000(2) 0.047(2)
F5B 0.0400(18) 0.129(4) 0.065(2) -0.003(2) 0.0345(18) -0.026(2)
F6B 0.0338(16) 0.087(3) 0.0338(15) -0.0086(16) -0.0019(13) 0.0001(18)
I1B 0.01866(10) 0.01402(12) 0.01288(8) -0.00076(8) 0.00813(7) 0.00017(9)
I2B 0.01804(10) 0.01344(12) 0.01713(9) -0.00111(8) 0.00897(8) 0.00149(9)
O1B 0.0297(14) 0.0123(14) 0.0169(11) -0.0005(10) 0.0076(10) -0.0003(11)
O2B 0.0397(17) 0.0159(15) 0.0246(13) 0.0018(11) 0.0219(12) 0.0029(13)
O3B 0.0216(13) 0.0271(17) 0.0276(13) 0.0013(12) 0.0161(11) 0.0075(12)
O4B 0.0347(16) 0.0158(16) 0.0339(15) -0.0031(12) 0.0174(13) -0.0055(13)
O5B 0.0312(15) 0.0176(16) 0.0193(12) -0.0036(11) 0.0026(11) 0.0065(12)
O6B 0.053(2) 0.042(2) 0.0341(17) 0.0112(15) 0.0251(16) -0.0045(18)
O7B 0.0421(18) 0.0212(17) 0.0285(14) -0.0056(12) 0.0171(13) 0.0051(14)
S1B 0.0190(4) 0.0151(5) 0.0175(3) -0.0001(3) 0.0104(3) -0.0001(3)
S2B 0.0233(4) 0.0166(5) 0.0199(4) 0.0018(3) 0.0128(3) 0.0039(4)

loop_
_atom_type_symbol
_atom_type_description
_atom_type_scat_dispersion_real
_atom_type_scat_dispersion_imag
_atom_type_scat_source
C C 0.0033 0.0016 'International Tables Vol C Tables 4.2.6.8 and 6.1.1.4'
H H 0.0000 0.0000 'International Tables Vol C Tables 4.2.6.8 and 6.1.1.4'
O O 0.0106 0.0060 'International Tables Vol C Tables 4.2.6.8 and 6.1.1.4'
F F 0.0171 0.0103 'International Tables Vol C Tables 4.2.6.8 and 6.1.1.4'
S S 0.1246 0.1234 'International Tables Vol C Tables 4.2.6.8 and 6.1.1.4'
I I -0.4742 1.8119 'International Tables Vol C Tables 4.2.6.8 and 6.1.1.4'

loop_
_geom_angle_atom_site_label_1
_geom_angle_atom_site_label_2
_geom_angle_atom_site_label_3
_geom_angle
C6A C1A C2A 123.4(3)
C6A C1A I1A 117.8(3)
C2A C1A I1A 118.8(3)
C1A C2A C3A 118.1(4)
C4A C3A C2A 119.7(4)
C3A C4A C5A 120.7(4)
C6A C5A C4A 120.4(4)
C1A C6A C5A 117.7(4)
C14A C7A C8A 123.0(3)
C14A C7A I2A 118.8(3)
C8A C7A I2A 118.2(3)
C9A C8A C7A 117.7(4)
C8A C9A C12A 120.0(4)
C13A C12A C9A 120.7(3)
C14A C13A C12A 120.8(4)
F3A C15A F2A 108.6(4)
F3A C15A F1A 109.0(4)
F2A C15A F1A 107.6(4)
F3A C15A S1A 111.7(3)
F2A C15A S1A 110.3(3)
F1A C15A S1A 109.5(3)
C13A C14A C7A 117.8(4)
F4A C16A F6A 108.9(4)
F4A C16A F5A 107.8(4)
F6A C16A F5A 106.8(4)
F4A C16A S2A 112.1(4)
F6A C16A S2A 110.2(3)
F5A C16A S2A 110.8(3)
O1A I1A C1A 90.76(13)
O1A I1A O2A 168.69(10)
C1A I1A O2A 81.58(12)
O1A I2A C7A 94.48(12)
O1A I2A O5A 172.44(11)
C7A I2A O5A 81.03(12)
I1A O1A I2A 124.30(13)
S1A O2A I1A 120.63(15)
S2A O5A I2A 117.55(15)
O3A S1A O4A 117.2(2)
O3A S1A O2A 114.23(19)
O4A S1A O2A 112.35(19)
O3A S1A C15A 105.6(2)
O4A S1A C15A 104.3(2)
O2A S1A C15A 100.9(2)
O7A S2A O6A 118.64(18)
O7A S2A O5A 112.98(18)
O6A S2A O5A 111.38(18)
O7A S2A C16A 105.2(2)
O6A S2A C16A 104.5(2)
O5A S2A C16A 102.2(2)
C2B C1B C6B 122.8(3)
C2B C1B I1B 118.3(2)
C6B C1B I1B 118.9(2)
C1B C2B C3B 117.4(3)
C4B C3B C2B 120.8(3)
C3B C4B C5B 120.3(3)
C6B C5B C4B 120.2(3)
C5B C6B C1B 118.4(3)
C8B C7B C12B 124.0(4)
C8B C7B I2B 118.4(3)
C12B C7B I2B 117.6(3)
C7B C8B C9B 117.4(4)
C10B C9B C8B 120.3(4)
C11B C10B C9B 120.9(4)
C10B C11B C12B 120.5(4)
C7B C12B C11B 117.0(4)
F1B C13B F2B 108.7(4)
F1B C13B F3B 109.0(4)
F2B C13B F3B 107.7(4)
F1B C13B S1B 110.4(3)
F2B C13B S1B 111.0(3)
F3B C13B S1B 110.0(3)
F6B C14B F4B 109.2(5)
F6B C14B F5B 108.0(5)
F4B C14B F5B 107.7(5)
F6B C14B S2B 111.4(3)
F4B C14B S2B 110.2(4)
F5B C14B S2B 110.2(4)
O1B I1B C1B 95.92(13)
O1B I1B O2B 171.55(11)
C1B I1B O2B 78.97(12)
O1B I2B C7B 93.30(13)
O1B I2B O5B 176.31(11)
C7B I2B O5B 83.06(12)
I1B O1B I2B 123.50(13)
S1B O2B I1B 122.89(15)
S2B O5B I2B 124.87(15)
O3B S1B O4B 116.71(19)
O3B S1B O2B 113.43(18)
O4B S1B O2B 112.43(17)
O3B S1B C13B 104.59(19)
O4B S1B C13B 104.6(2)
O2B S1B C13B 103.3(2)
O6B S2B O7B 117.2(2)
O6B S2B O5B 113.2(2)
O7B S2B O5B 113.07(18)
O6B S2B C14B 104.3(2)
O7B S2B C14B 105.6(2)
O5B S2B C14B 101.2(2)

loop_
_geom_bond_atom_site_label_1
_geom_bond_atom_site_label_2
_geom_bond_distance
C1A C6A 1.381(6)
C1A C2A 1.387(5)
C1A I1A 2.101(3)
C2A C3A 1.398(5)
C3A C4A 1.384(6)
C4A C5A 1.396(6)
C5A C6A 1.390(5)
C7A C14A 1.400(5)
C7A C8A 1.402(6)
C7A I2A 2.078(3)
C8A C9A 1.385(5)
C9A C12A 1.409(6)
C12A C13A 1.384(6)
C13A C14A 1.380(5)
C15A F3A 1.311(6)
C15A F2A 1.334(5)
C15A F1A 1.340(6)
C15A S1A 1.826(5)
C16A F4A 1.320(6)
C16A F6A 1.337(6)
C16A F5A 1.340(5)
C16A S2A 1.819(5)
I1A O1A 1.992(3)
I1A O2A 2.385(3)
I2A O1A 2.007(3)
I2A O5A 2.356(3)
O2A S1A 1.477(3)
O3A S1A 1.421(3)
O4A S1A 1.442(3)
O5A S2A 1.483(3)
O6A S2A 1.441(3)
O7A S2A 1.423(3)
C1B C2B 1.389(5)
C1B C6B 1.393(5)
C1B I1B 2.080(3)
C2B C3B 1.402(5)
C3B C4B 1.386(5)
C4B C5B 1.393(5)
C5B C6B 1.386(5)
C7B C8B 1.387(6)
C7B C12B 1.389(5)
C7B I2B 2.086(4)
C8B C9B 1.393(6)
C9B C10B 1.387(6)
C10B C11B 1.384(7)
C11B C12B 1.397(5)
C13B F1B 1.321(6)
C13B F2B 1.325(5)
C13B F3B 1.327(6)
C13B S1B 1.828(4)
C14B F6B 1.312(6)
C14B F4B 1.315(7)
C14B F5B 1.318(6)
C14B S2B 1.822(5)
I1B O1B 1.992(3)
I1B O2B 2.425(3)
I2B O1B 1.998(3)
I2B O5B 2.392(3)
O2B S1B 1.471(3)
O3B S1B 1.435(3)
O4B S1B 1.440(3)
O5B S2B 1.472(3)
O6B S2B 1.422(3)
O7B S2B 1.435(3)

loop_
_geom_torsion_atom_site_label_1
_geom_torsion_atom_site_label_2
_geom_torsion_atom_site_label_3
_geom_torsion_atom_site_label_4
_geom_torsion
C6A C1A C2A C3A -0.5(6)
I1A C1A C2A C3A -178.5(3)
C1A C2A C3A C4A 1.1(6)
C2A C3A C4A C5A -0.5(7)
C3A C4A C5A C6A -0.7(7)
C2A C1A C6A C5A -0.7(6)
I1A C1A C6A C5A 177.3(3)
C4A C5A C6A C1A 1.3(6)
C14A C7A C8A C9A -1.4(6)
I2A C7A C8A C9A 178.2(3)
C7A C8A C9A C12A 0.4(6)
C8A C9A C12A C13A 1.1(6)
C9A C12A C13A C14A -1.5(6)
C12A C13A C14A C7A 0.5(6)
C8A C7A C14A C13A 1.0(6)
I2A C7A C14A C13A -178.6(3)
I1A O2A S1A O3A 149.26(19)
I1A O2A S1A O4A 12.6(3)
I1A O2A S1A C15A -98.0(2)
F3A C15A S1A O3A -179.9(3)
F2A C15A S1A O3A 59.2(4)
F1A C15A S1A O3A -59.1(4)
F3A C15A S1A O4A -55.8(4)
F2A C15A S1A O4A -176.7(4)
F1A C15A S1A O4A 65.1(4)
F3A C15A S1A O2A 60.9(4)
F2A C15A S1A O2A -60.0(4)
F1A C15A S1A O2A -178.3(3)
I2A O5A S2A O7A 160.06(18)
I2A O5A S2A O6A 23.6(3)
I2A O5A S2A C16A -87.5(2)
F4A C16A S2A O7A 62.3(4)
F6A C16A S2A O7A -59.2(4)
F5A C16A S2A O7A -177.2(3)
F4A C16A S2A O6A -172.0(3)
F6A C16A S2A O6A 66.5(4)
F5A C16A S2A O6A -51.5(4)
F4A C16A S2A O5A -55.8(4)
F6A C16A S2A O5A -177.3(3)
F5A C16A S2A O5A 64.6(4)
C6B C1B C2B C3B -1.7(6)
I1B C1B C2B C3B 178.5(3)
C1B C2B C3B C4B 0.3(6)
C2B C3B C4B C5B 0.6(6)
C3B C4B C5B C6B -0.1(6)
C4B C5B C6B C1B -1.2(6)
C2B C1B C6B C5B 2.2(6)
I1B C1B C6B C5B -178.0(3)
C12B C7B C8B C9B -1.5(6)
I2B C7B C8B C9B -179.8(3)
C7B C8B C9B C10B 0.6(6)
C8B C9B C10B C11B 0.0(6)
C9B C10B C11B C12B 0.1(6)
C8B C7B C12B C11B 1.6(6)
I2B C7B C12B C11B 179.9(3)
C10B C11B C12B C7B -0.9(6)
I1B O2B S1B O3B 11.2(3)
I1B O2B S1B O4B 146.33(19)
I1B O2B S1B C13B -101.4(2)
F1B C13B S1B O3B 56.5(4)
F2B C13B S1B O3B 177.1(3)
F3B C13B S1B O3B -63.8(4)
F1B C13B S1B O4B -66.7(4)
F2B C13B S1B O4B 53.9(4)
F3B C13B S1B O4B 173.0(3)
F1B C13B S1B O2B 175.4(3)
F2B C13B S1B O2B -63.9(4)
F3B C13B S1B O2B 55.2(4)
I2B O5B S2B O6B 126.0(2)
I2B O5B S2B O7B -10.3(3)
I2B O5B S2B C14B -122.9(2)
F6B C14B S2B O6B 60.3(5)
F4B C14B S2B O6B -61.1(4)
F5B C14B S2B O6B -179.8(4)
F6B C14B S2B O7B -175.6(4)
F4B C14B S2B O7B 63.0(4)
F5B C14B S2B O7B -55.7(5)
F6B C14B S2B O5B -57.5(4)
F4B C14B S2B O5B -178.9(4)
F5B C14B S2B O5B 62.4(4)
